data_4073660
loop_
_publ_author_name
'Suzuki, Eiji'
'Komuro, Takashi'
'Okazaki, Masaaki'
'Tobita, Hiromi'

_publ_section_title
;
 Three- and Five-Membered W/C/N Metallacycles Formed by Incorporation of
 Acetonitrile Molecules into Silyltungsten Intermediates&#x2020;
;
_journal_issue 18
_journal_name_full Organometallics
_journal_page_first 4379
_journal_paper_doi 10.1021/om700514d
_journal_volume 26
_journal_year 2007
_chemical_formula_sum 'C37 H42 N2 O2 Si W'
_chemical_formula_weight 758.67
_chemical_name_systematic
; 
 ? 
;
_space_group_IT_number 2
_symmetry_cell_setting triclinic
_symmetry_Int_Tables_number 2
_symmetry_space_group_name_Hall '-P 1'
_symmetry_space_group_name_H-M 'P -1'
_atom_sites_solution_hydrogens geom
_atom_sites_solution_primary direct
_atom_sites_solution_secondary difmap
_audit_creation_method SHELXL-97
_cell_angle_alpha 89.855(3)
_cell_angle_beta 63.027(3)
_cell_angle_gamma 75.373(4)
_cell_formula_units_Z 2
_cell_length_a 12.2720(2)
_cell_length_b 12.5646(7)
_cell_length_c 12.7437(8)
_cell_measurement_reflns_used 7158
_cell_measurement_temperature 150(2)
_cell_measurement_theta_max 27.5
_cell_measurement_theta_min 2.2
_cell_volume 1680.12(16)
_computing_cell_refinement PROCESS-AUTO
_computing_data_collection PROCESS-AUTO
_computing_data_reduction 'teXsan Ver. 1.11'
_computing_structure_refinement 'SHELXL-97 (Sheldrick, 1997)'
_computing_structure_solution 'DIRDIF92 (PATTY)'
_diffrn_ambient_temperature 150(2)
_diffrn_detector_area_resol_mean 10.00
_diffrn_measured_fraction_theta_full 0.984
_diffrn_measured_fraction_theta_max 0.984
_diffrn_measurement_device_type 'Rigaku RAXIS-RAPID Imaging Plate'
_diffrn_measurement_method \w
_diffrn_radiation_monochromator graphite
_diffrn_radiation_type MoK\a
_diffrn_radiation_wavelength 0.71069
_diffrn_reflns_av_R_equivalents 0.0559
_diffrn_reflns_av_sigmaI/netI 0.0500
_diffrn_reflns_limit_h_max 15
_diffrn_reflns_limit_h_min -15
_diffrn_reflns_limit_k_max 16
_diffrn_reflns_limit_k_min -16
_diffrn_reflns_limit_l_max 14
_diffrn_reflns_limit_l_min -16
_diffrn_reflns_number 16042
_diffrn_reflns_theta_full 27.48
_diffrn_reflns_theta_max 27.48
_diffrn_reflns_theta_min 1.69
_exptl_absorpt_coefficient_mu 3.508
_exptl_absorpt_correction_T_max 0.7205
_exptl_absorpt_correction_T_min 0.5405
_exptl_absorpt_correction_type numerical
_exptl_absorpt_process_details
;
HIGASHI, T. (1999). Shape - Program to obtain Crystal Shape using CCD camera.
Rigaku Corporation, Tokyo, Japan. 
HIGASHI, T. (1999). Numabs - Numerical Absorption Correction,
Rigaku Corporation, Tokyo, Japan. 
;
_exptl_crystal_colour yellow
_exptl_crystal_density_diffrn 1.500
_exptl_crystal_density_method 'not measured'
_exptl_crystal_description platelet
_exptl_crystal_F_000 764
_exptl_crystal_size_max 0.20
_exptl_crystal_size_mid 0.15
_exptl_crystal_size_min 0.10
_refine_diff_density_max 0.960
_refine_diff_density_min -1.555
_refine_diff_density_rms 0.233
_refine_ls_extinction_method none
_refine_ls_goodness_of_fit_ref 1.257
_refine_ls_hydrogen_treatment mixed
_refine_ls_matrix_type full
_refine_ls_number_parameters 401
_refine_ls_number_reflns 7575
_refine_ls_number_restraints 0
_refine_ls_restrained_S_all 1.257
_refine_ls_R_factor_all 0.0496
_refine_ls_R_factor_gt 0.0397
_refine_ls_shift/su_max 0.000
_refine_ls_shift/su_mean 0.000
_refine_ls_structure_factor_coef Fsqd
_refine_ls_weighting_details 'calc w=1/[\s^2^(Fo^2^)+(0.0498P)^2^+5.8791P] where P=(Fo^2^+2Fc^2^)/3'
_refine_ls_weighting_scheme calc
_refine_ls_wR_factor_gt 0.1042
_refine_ls_wR_factor_ref 0.1180
_reflns_number_gt 6801
_reflns_number_total 7575
_reflns_threshold_expression >2sigma(I)
_cod_data_source_file om700514d-file004.cif
_cod_data_source_block complex3
_cod_original_cell_volume 1680.12(14)
_cod_database_code 4073660

loop_
_symmetry_equiv_pos_as_xyz
'x, y, z'
'-x, -y, -z'

loop_
_atom_site_label
_atom_site_type_symbol
_atom_site_fract_x
_atom_site_fract_y
_atom_site_fract_z
_atom_site_U_iso_or_equiv
_atom_site_adp_type
_atom_site_occupancy
_atom_site_symmetry_multiplicity
_atom_site_calc_flag
_atom_site_refinement_flags
W1 W 0.19354(2) 0.151213(18) 0.25457(2) 0.01787(8) Uani 1 1 d .
Si1 Si 0.17646(15) 0.21649(13) 0.64819(14) 0.0192(3) Uani 1 1 d .
O1 O 0.2489(6) -0.0844(5) 0.1272(5) 0.0498(15) Uani 1 1 d .
O2 O 0.4396(5) 0.0321(5) 0.2706(5) 0.0436(13) Uani 1 1 d .
N1 N 0.0244(5) 0.1729(4) 0.5222(4) 0.0205(10) Uani 1 1 d .
N2 N 0.0156(5) 0.1198(4) 0.3552(5) 0.0231(10) Uani 1 1 d .
H1 H -0.031(8) 0.089(7) 0.321(7) 0.04(2) Uiso 1 1 d .
C1 C 0.2268(7) 0.0020(5) 0.1755(6) 0.0304(14) Uani 1 1 d .
C2 C 0.3477(6) 0.0750(5) 0.2652(6) 0.0274(13) Uani 1 1 d .
C3 C 0.1360(6) 0.1850(5) 0.4415(5) 0.0207(11) Uani 1 1 d .
C4 C -0.0393(6) 0.1388(5) 0.4707(6) 0.0213(11) Uani 1 1 d .
C5 C -0.1677(6) 0.1229(5) 0.5497(6) 0.0276(13) Uani 1 1 d .
H2 H -0.2105 0.1160 0.5024 0.041 Uiso 1 1 calc R
H3 H -0.2192 0.1870 0.6113 0.041 Uiso 1 1 calc R
H4 H -0.1570 0.0555 0.5871 0.041 Uiso 1 1 calc R
C6 C 0.2020(6) 0.2358(6) 0.4922(6) 0.0259(13) Uani 1 1 d .
H5 H 0.1778 0.3166 0.4889 0.031 Uiso 1 1 calc R
H6 H 0.2947 0.2073 0.4383 0.031 Uiso 1 1 calc R
C7 C 0.3037(6) 0.2730(5) 0.6533(5) 0.0199(11) Uani 1 1 d .
C8 C 0.3134(6) 0.3774(5) 0.6177(6) 0.0287(13) Uani 1 1 d .
H7 H 0.2545 0.4197 0.5939 0.034 Uiso 1 1 calc R
C9 C 0.4077(7) 0.4200(5) 0.6167(6) 0.0301(14) Uani 1 1 d .
H8 H 0.4109 0.4916 0.5940 0.036 Uiso 1 1 calc R
C10 C 0.4962(7) 0.3606(6) 0.6478(6) 0.0301(14) Uani 1 1 d .
C11 C 0.4874(6) 0.2574(6) 0.6834(6) 0.0276(13) Uani 1 1 d .
H9 H 0.5476 0.2158 0.7063 0.033 Uiso 1 1 calc R
C12 C 0.3933(6) 0.2130(5) 0.6866(5) 0.0244(12) Uani 1 1 d .
H10 H 0.3898 0.1421 0.7113 0.029 Uiso 1 1 calc R
C13 C 0.5998(7) 0.4075(7) 0.6436(8) 0.0405(18) Uani 1 1 d .
H11 H 0.6762 0.3814 0.5667 0.061 Uiso 1 1 calc R
H12 H 0.6202 0.3829 0.7073 0.061 Uiso 1 1 calc R
H13 H 0.5702 0.4888 0.6543 0.061 Uiso 1 1 calc R
C14 C 0.2104(6) 0.0671(5) 0.6759(5) 0.0223(12) Uani 1 1 d .
C15 C 0.3243(7) -0.0111(5) 0.5963(6) 0.0298(14) Uani 1 1 d .
H14 H 0.3786 0.0085 0.5225 0.036 Uiso 1 1 calc R
C16 C 0.3579(7) -0.1170(6) 0.6251(7) 0.0358(16) Uani 1 1 d .
H15 H 0.4348 -0.1686 0.5691 0.043 Uiso 1 1 calc R
C17 C 0.2849(7) -0.1503(5) 0.7305(7) 0.0346(16) Uani 1 1 d .
C18 C 0.1714(7) -0.0745(6) 0.8096(7) 0.0345(15) Uani 1 1 d .
H16 H 0.1182 -0.0951 0.8832 0.041 Uiso 1 1 calc R
C19 C 0.1343(6) 0.0330(5) 0.7817(6) 0.0263(13) Uani 1 1 d .
H17 H 0.0554 0.0832 0.8365 0.032 Uiso 1 1 calc R
C20 C 0.3275(9) -0.2640(7) 0.7618(10) 0.053(2) Uani 1 1 d .
H18 H 0.2892 -0.3145 0.7410 0.079 Uiso 1 1 calc R
H19 H 0.3005 -0.2590 0.8472 0.079 Uiso 1 1 calc R
H20 H 0.4206 -0.2921 0.7175 0.079 Uiso 1 1 calc R
C21 C 0.0185(6) 0.3014(5) 0.7707(5) 0.0220(11) Uani 1 1 d .
C22 C -0.0964(7) 0.2849(6) 0.7910(6) 0.0307(14) Uani 1 1 d .
H21 H -0.0967 0.2279 0.7423 0.037 Uiso 1 1 calc R
C23 C -0.2114(7) 0.3501(6) 0.8813(6) 0.0335(15) Uani 1 1 d .
H22 H -0.2891 0.3376 0.8929 0.040 Uiso 1 1 calc R
C24 C -0.2142(7) 0.4331(5) 0.9547(6) 0.0288(13) Uani 1 1 d .
C25 C -0.0999(7) 0.4478(5) 0.9378(6) 0.0288(13) Uani 1 1 d .
H23 H -0.0995 0.5028 0.9886 0.035 Uiso 1 1 calc R
C26 C 0.0133(6) 0.3835(5) 0.8481(6) 0.0264(13) Uani 1 1 d .
H24 H 0.0907 0.3952 0.8382 0.032 Uiso 1 1 calc R
C27 C -0.3391(7) 0.5041(6) 1.0523(6) 0.0386(17) Uani 1 1 d .
H25 H -0.3657 0.4657 1.1229 0.058 Uiso 1 1 calc R
H26 H -0.4042 0.5177 1.0255 0.058 Uiso 1 1 calc R
H27 H -0.3286 0.5750 1.0717 0.058 Uiso 1 1 calc R
C28 C 0.3046(6) 0.2237(5) 0.0857(6) 0.0264(13) Uani 1 1 d .
C29 C 0.2752(6) 0.2990(5) 0.1842(5) 0.0240(12) Uani 1 1 d .
C30 C 0.1397(6) 0.3447(5) 0.2480(5) 0.0237(12) Uani 1 1 d .
C31 C 0.0883(6) 0.2989(5) 0.1829(6) 0.0248(12) Uani 1 1 d .
C32 C 0.1879(6) 0.2245(5) 0.0858(5) 0.0257(13) Uani 1 1 d .
C33 C 0.4356(8) 0.1681(7) -0.0104(7) 0.0430(18) Uani 1 1 d .
H28 H 0.4666 0.2207 -0.0657 0.064 Uiso 1 1 calc R
H29 H 0.4337 0.1045 -0.0532 0.064 Uiso 1 1 calc R
H30 H 0.4927 0.1424 0.0245 0.064 Uiso 1 1 calc R
C34 C 0.3706(9) 0.3363(7) 0.2076(8) 0.045(2) Uani 1 1 d .
H31 H 0.4530 0.2795 0.1698 0.068 Uiso 1 1 calc R
H32 H 0.3405 0.3477 0.2934 0.068 Uiso 1 1 calc R
H33 H 0.3802 0.4060 0.1750 0.068 Uiso 1 1 calc R
C35 C 0.0661(8) 0.4365(5) 0.3499(7) 0.0382(17) Uani 1 1 d .
H34 H 0.1230 0.4517 0.3788 0.057 Uiso 1 1 calc R
H35 H -0.0034 0.4143 0.4141 0.057 Uiso 1 1 calc R
H36 H 0.0306 0.5035 0.3233 0.057 Uiso 1 1 calc R
C36 C -0.0509(7) 0.3285(7) 0.2163(8) 0.0422(18) Uani 1 1 d .
H37 H -0.0701 0.3874 0.1715 0.063 Uiso 1 1 calc R
H38 H -0.1018 0.3545 0.3015 0.063 Uiso 1 1 calc R
H39 H -0.0715 0.2630 0.1976 0.063 Uiso 1 1 calc R
C37 C 0.1749(8) 0.1664(7) -0.0085(6) 0.0403(17) Uani 1 1 d .
H40 H 0.0941 0.1471 0.0272 0.060 Uiso 1 1 calc R
H41 H 0.2458 0.0986 -0.0456 0.060 Uiso 1 1 calc R
H42 H 0.1763 0.2154 -0.0688 0.060 Uiso 1 1 calc R

loop_
_atom_site_aniso_label
_atom_site_aniso_U_11
_atom_site_aniso_U_22
_atom_site_aniso_U_33
_atom_site_aniso_U_23
_atom_site_aniso_U_13
_atom_site_aniso_U_12
W1 0.01980(12) 0.01740(12) 0.01575(12) 0.00135(8) -0.00804(9) -0.00470(8)
Si1 0.0203(8) 0.0205(7) 0.0174(7) 0.0021(6) -0.0095(6) -0.0051(6)
O1 0.049(3) 0.034(3) 0.047(3) -0.012(2) -0.004(3) -0.016(3)
O2 0.030(3) 0.047(3) 0.043(3) -0.002(2) -0.019(2) 0.009(2)
N1 0.021(2) 0.020(2) 0.018(2) 0.0019(18) -0.007(2) -0.0061(19)
N2 0.024(3) 0.021(2) 0.024(3) 0.003(2) -0.011(2) -0.007(2)
C1 0.032(3) 0.025(3) 0.028(3) -0.003(3) -0.007(3) -0.010(3)
C2 0.026(3) 0.032(3) 0.020(3) 0.000(2) -0.009(3) -0.005(3)
C3 0.022(3) 0.016(2) 0.022(3) 0.003(2) -0.011(2) -0.003(2)
C4 0.021(3) 0.016(2) 0.030(3) 0.005(2) -0.014(2) -0.005(2)
C5 0.021(3) 0.028(3) 0.029(3) 0.002(3) -0.008(3) -0.007(2)
C6 0.028(3) 0.033(3) 0.022(3) 0.005(2) -0.013(3) -0.013(3)
C7 0.022(3) 0.022(3) 0.015(3) 0.001(2) -0.009(2) -0.005(2)
C8 0.027(3) 0.029(3) 0.030(3) 0.004(3) -0.014(3) -0.007(3)
C9 0.032(3) 0.023(3) 0.034(4) 0.000(3) -0.014(3) -0.008(3)
C10 0.029(3) 0.035(3) 0.025(3) -0.003(3) -0.009(3) -0.013(3)
C11 0.019(3) 0.039(4) 0.023(3) 0.002(3) -0.011(3) -0.004(3)
C12 0.025(3) 0.026(3) 0.022(3) 0.002(2) -0.013(2) -0.002(2)
C13 0.032(4) 0.044(4) 0.050(5) 0.000(3) -0.017(3) -0.020(3)
C14 0.025(3) 0.020(3) 0.025(3) 0.000(2) -0.015(3) -0.006(2)
C15 0.030(3) 0.028(3) 0.028(3) -0.005(3) -0.014(3) 0.001(3)
C16 0.035(4) 0.024(3) 0.050(4) -0.005(3) -0.027(4) 0.001(3)
C17 0.037(4) 0.023(3) 0.054(5) 0.007(3) -0.030(4) -0.008(3)
C18 0.042(4) 0.026(3) 0.043(4) 0.012(3) -0.022(3) -0.017(3)
C19 0.033(3) 0.019(3) 0.031(3) 0.002(2) -0.017(3) -0.009(2)
C20 0.044(5) 0.032(4) 0.093(8) 0.017(4) -0.042(5) -0.009(4)
C21 0.022(3) 0.021(3) 0.019(3) 0.005(2) -0.008(2) -0.003(2)
C22 0.032(3) 0.034(3) 0.027(3) -0.001(3) -0.009(3) -0.018(3)
C23 0.025(3) 0.043(4) 0.029(3) -0.002(3) -0.007(3) -0.014(3)
C24 0.031(3) 0.028(3) 0.021(3) 0.002(2) -0.009(3) -0.004(3)
C25 0.035(4) 0.027(3) 0.020(3) -0.004(2) -0.011(3) -0.008(3)
C26 0.028(3) 0.027(3) 0.023(3) 0.002(2) -0.012(3) -0.006(3)
C27 0.034(4) 0.040(4) 0.024(3) -0.003(3) -0.005(3) -0.001(3)
C28 0.031(3) 0.029(3) 0.020(3) 0.008(2) -0.012(3) -0.008(3)
C29 0.031(3) 0.028(3) 0.023(3) 0.013(2) -0.016(3) -0.017(3)
C30 0.033(3) 0.016(3) 0.023(3) 0.003(2) -0.014(3) -0.005(2)
C31 0.026(3) 0.025(3) 0.025(3) 0.008(2) -0.014(3) -0.006(2)
C32 0.033(3) 0.030(3) 0.016(3) 0.004(2) -0.013(3) -0.009(3)
C33 0.038(4) 0.047(4) 0.028(4) 0.010(3) -0.007(3) -0.004(3)
C34 0.061(5) 0.056(5) 0.052(5) 0.027(4) -0.041(5) -0.043(4)
C35 0.063(5) 0.017(3) 0.034(4) 0.000(3) -0.028(4) -0.003(3)
C36 0.030(4) 0.042(4) 0.058(5) 0.014(4) -0.025(4) -0.006(3)
C37 0.059(5) 0.040(4) 0.025(3) 0.000(3) -0.022(3) -0.014(4)

loop_
_atom_type_symbol
_atom_type_description
_atom_type_scat_dispersion_real
_atom_type_scat_dispersion_imag
_atom_type_scat_source
C C 0.0033 0.0016 'International Tables Vol C Tables 4.2.6.8 and 6.1.1.4'
H H 0.0000 0.0000 'International Tables Vol C Tables 4.2.6.8 and 6.1.1.4'
N N 0.0061 0.0033 'International Tables Vol C Tables 4.2.6.8 and 6.1.1.4'
O O 0.0106 0.0060 'International Tables Vol C Tables 4.2.6.8 and 6.1.1.4'
Si Si 0.0817 0.0704 'International Tables Vol C Tables 4.2.6.8 and 6.1.1.4'
W W -0.8490 6.8722 'International Tables Vol C Tables 4.2.6.8 and 6.1.1.4'

loop_
_geom_angle_atom_site_label_1
_geom_angle_atom_site_label_2
_geom_angle_atom_site_label_3
_geom_angle
C2 W1 C1 81.1(3)
C2 W1 N2 123.4(2)
C1 W1 N2 79.3(2)
C2 W1 C3 77.1(2)
C1 W1 C3 123.2(3)
N2 W1 C3 70.9(2)
C2 W1 C28 93.0(3)
C1 W1 C28 96.9(3)
N2 W1 C28 141.6(2)
C3 W1 C28 135.7(2)
C2 W1 C29 90.8(3)
C1 W1 C29 131.9(3)
N2 W1 C29 139.4(2)
C3 W1 C29 100.3(2)
C28 W1 C29 35.9(2)
C2 W1 C32 125.6(3)
C1 W1 C32 87.8(3)
N2 W1 C32 106.0(2)
C3 W1 C32 146.1(2)
C28 W1 C32 35.7(2)
C29 W1 C32 59.1(2)
C2 W1 C30 120.9(3)
C1 W1 C30 146.1(3)
N2 W1 C30 103.8(2)
C3 W1 C30 88.6(2)
C28 W1 C30 59.5(2)
C29 W1 C30 35.6(2)
C32 W1 C30 58.7(2)
C2 W1 C31 148.2(3)
C1 W1 C31 112.9(3)
N2 W1 C31 87.9(2)
C3 W1 C31 113.0(2)
C28 W1 C31 58.1(2)
C29 W1 C31 58.3(2)
C32 W1 C31 34.1(2)
C30 W1 C31 35.1(2)
C21 Si1 C14 110.6(3)
C21 Si1 C6 115.3(3)
C14 Si1 C6 114.2(3)
C21 Si1 C7 106.9(3)
C14 Si1 C7 107.3(3)
C6 Si1 C7 101.5(3)
C3 N1 C4 112.0(5)
C4 N2 W1 119.3(4)
C4 N2 H1 116(5)
W1 N2 H1 125(5)
O1 C1 W1 178.3(7)
O2 C2 W1 178.5(6)
N1 C3 C6 114.3(5)
N1 C3 W1 119.5(4)
C6 C3 W1 125.8(4)
N2 C4 N1 118.2(5)
N2 C4 C5 123.3(6)
N1 C4 C5 118.5(5)
C4 C5 H2 109.5
C4 C5 H3 109.5
H2 C5 H3 109.5
C4 C5 H4 109.5
H2 C5 H4 109.5
H3 C5 H4 109.5
C3 C6 Si1 120.2(4)
C3 C6 H5 107.3
Si1 C6 H5 107.3
C3 C6 H6 107.3
Si1 C6 H6 107.3
H5 C6 H6 106.9
C12 C7 C8 117.5(6)
C12 C7 Si1 123.0(5)
C8 C7 Si1 119.5(5)
C9 C8 C7 121.1(6)
C9 C8 H7 119.4
C7 C8 H7 119.4
C10 C9 C8 121.2(6)
C10 C9 H8 119.4
C8 C9 H8 119.4
C9 C10 C11 118.3(6)
C9 C10 C13 120.3(7)
C11 C10 C13 121.4(7)
C10 C11 C12 121.9(6)
C10 C11 H9 119.1
C12 C11 H9 119.1
C11 C12 C7 120.0(6)
C11 C12 H10 120.0
C7 C12 H10 120.0
C10 C13 H11 109.5
C10 C13 H12 109.5
H11 C13 H12 109.5
C10 C13 H13 109.5
H11 C13 H13 109.5
H12 C13 H13 109.5
C19 C14 C15 117.2(6)
C19 C14 Si1 121.9(5)
C15 C14 Si1 120.3(5)
C16 C15 C14 120.2(7)
C16 C15 H14 119.9
C14 C15 H14 119.9
C17 C16 C15 122.9(7)
C17 C16 H15 118.5
C15 C16 H15 118.5
C16 C17 C18 117.5(6)
C16 C17 C20 121.6(7)
C18 C17 C20 120.9(7)
C17 C18 C19 120.7(7)
C17 C18 H16 119.7
C19 C18 H16 119.7
C14 C19 C18 121.5(6)
C14 C19 H17 119.3
C18 C19 H17 119.3
C17 C20 H18 109.5
C17 C20 H19 109.5
H18 C20 H19 109.5
C17 C20 H20 109.5
H18 C20 H20 109.5
H19 C20 H20 109.5
C22 C21 C26 116.7(6)
C22 C21 Si1 122.7(5)
C26 C21 Si1 120.5(5)
C21 C22 C23 121.2(6)
C21 C22 H21 119.4
C23 C22 H21 119.4
C24 C23 C22 120.8(6)
C24 C23 H22 119.6
C22 C23 H22 119.6
C25 C24 C23 118.4(6)
C25 C24 C27 120.8(6)
C23 C24 C27 120.7(7)
C26 C25 C24 120.4(6)
C26 C25 H23 119.8
C24 C25 H23 119.8
C25 C26 C21 122.3(6)
C25 C26 H24 118.8
C21 C26 H24 118.8
C24 C27 H25 109.5
C24 C27 H26 109.5
H25 C27 H26 109.5
C24 C27 H27 109.5
H25 C27 H27 109.5
H26 C27 H27 109.5
C29 C28 C32 108.1(6)
C29 C28 C33 125.1(6)
C32 C28 C33 126.2(6)
C29 C28 W1 72.9(3)
C32 C28 W1 74.6(4)
C33 C28 W1 125.6(5)
C28 C29 C30 108.2(5)
C28 C29 C34 125.8(7)
C30 C29 C34 125.5(6)
C28 C29 W1 71.2(3)
C30 C29 W1 73.9(3)
C34 C29 W1 127.0(4)
C29 C30 C31 106.5(5)
C29 C30 C35 127.1(6)
C31 C30 C35 125.6(6)
C29 C30 W1 70.5(3)
C31 C30 W1 74.1(3)
C35 C30 W1 128.3(4)
C32 C31 C30 109.1(5)
C32 C31 C36 126.6(6)
C30 C31 C36 124.2(6)
C32 C31 W1 71.1(3)
C30 C31 W1 70.8(3)
C36 C31 W1 124.4(5)
C31 C32 C28 108.0(5)
C31 C32 C37 125.4(6)
C28 C32 C37 126.2(6)
C31 C32 W1 74.8(4)
C28 C32 W1 69.8(3)
C37 C32 W1 126.3(5)
C28 C33 H28 109.5
C28 C33 H29 109.5
H28 C33 H29 109.5
C28 C33 H30 109.5
H28 C33 H30 109.5
H29 C33 H30 109.5
C29 C34 H31 109.5
C29 C34 H32 109.5
H31 C34 H32 109.5
C29 C34 H33 109.5
H31 C34 H33 109.5
H32 C34 H33 109.5
C30 C35 H34 109.5
C30 C35 H35 109.5
H34 C35 H35 109.5
C30 C35 H36 109.5
H34 C35 H36 109.5
H35 C35 H36 109.5
C31 C36 H37 109.5
C31 C36 H38 109.5
H37 C36 H38 109.5
C31 C36 H39 109.5
H37 C36 H39 109.5
H38 C36 H39 109.5
C32 C37 H40 109.5
C32 C37 H41 109.5
H40 C37 H41 109.5
C32 C37 H42 109.5
H40 C37 H42 109.5
H41 C37 H42 109.5

loop_
_geom_bond_atom_site_label_1
_geom_bond_atom_site_label_2
_geom_bond_distance
W1 C2 1.957(7)
W1 C1 1.987(6)
W1 N2 2.112(5)
W1 C3 2.164(6)
W1 C28 2.297(6)
W1 C29 2.319(6)
W1 C32 2.360(6)
W1 C30 2.365(6)
W1 C31 2.408(6)
Si1 C21 1.884(6)
Si1 C14 1.886(6)
Si1 C6 1.892(6)
Si1 C7 1.896(6)
O1 C1 1.155(8)
O2 C2 1.154(8)
N1 C3 1.335(8)
N1 C4 1.364(7)
N2 C4 1.303(8)
N2 H1 1.00(8)
C3 C6 1.490(8)
C4 C5 1.501(8)
C5 H2 0.9800
C5 H3 0.9800
C5 H4 0.9800
C6 H5 0.9900
C6 H6 0.9900
C7 C12 1.400(8)
C7 C8 1.404(9)
C8 C9 1.387(9)
C8 H7 0.9500
C9 C10 1.368(10)
C9 H8 0.9500
C10 C11 1.386(10)
C10 C13 1.512(9)
C11 C12 1.389(9)
C11 H9 0.9500
C12 H10 0.9500
C13 H11 0.9800
C13 H12 0.9800
C13 H13 0.9800
C14 C19 1.389(9)
C14 C15 1.404(9)
C15 C16 1.391(10)
C15 H14 0.9500
C16 C17 1.371(11)
C16 H15 0.9500
C17 C18 1.387(10)
C17 C20 1.510(10)
C18 C19 1.411(9)
C18 H16 0.9500
C19 H17 0.9500
C20 H18 0.9800
C20 H19 0.9800
C20 H20 0.9800
C21 C22 1.384(9)
C21 C26 1.397(8)
C22 C23 1.392(10)
C22 H21 0.9500
C23 C24 1.386(9)
C23 H22 0.9500
C24 C25 1.380(10)
C24 C27 1.510(9)
C25 C26 1.374(9)
C25 H23 0.9500
C26 H24 0.9500
C27 H25 0.9800
C27 H26 0.9800
C27 H27 0.9800
C28 C29 1.423(9)
C28 C32 1.428(9)
C28 C33 1.491(10)
C29 C30 1.432(9)
C29 C34 1.508(9)
C30 C31 1.442(8)
C30 C35 1.499(9)
C31 C32 1.398(9)
C31 C36 1.502(9)
C32 C37 1.497(9)
C33 H28 0.9800
C33 H29 0.9800
C33 H30 0.9800
C34 H31 0.9800
C34 H32 0.9800
C34 H33 0.9800
C35 H34 0.9800
C35 H35 0.9800
C35 H36 0.9800
C36 H37 0.9800
C36 H38 0.9800
C36 H39 0.9800
C37 H40 0.9800
C37 H41 0.9800
C37 H42 0.9800

loop_
_geom_torsion_atom_site_label_1
_geom_torsion_atom_site_label_2
_geom_torsion_atom_site_label_3
_geom_torsion_atom_site_label_4
_geom_torsion
C2 W1 N2 C4 61.7(5)
C1 W1 N2 C4 133.5(5)
C3 W1 N2 C4 2.5(4)
C28 W1 N2 C4 -139.0(5)
C29 W1 N2 C4 -81.1(5)
C32 W1 N2 C4 -142.0(4)
C30 W1 N2 C4 -81.1(5)
C31 W1 N2 C4 -112.8(5)
C4 N1 C3 C6 172.6(5)
C4 N1 C3 W1 0.1(6)
C2 W1 C3 N1 -134.0(5)
C1 W1 C3 N1 -63.8(5)
N2 W1 C3 N1 -1.3(4)
C28 W1 C3 N1 145.1(4)
C29 W1 C3 N1 137.6(4)
C32 W1 C3 N1 89.2(6)
C30 W1 C3 N1 103.8(5)
C31 W1 C3 N1 77.8(5)
C2 W1 C3 C6 54.4(5)
C1 W1 C3 C6 124.6(5)
N2 W1 C3 C6 -172.9(6)
C28 W1 C3 C6 -26.5(6)
C29 W1 C3 C6 -34.0(5)
C32 W1 C3 C6 -82.4(6)
C30 W1 C3 C6 -67.8(5)
C31 W1 C3 C6 -93.8(5)
W1 N2 C4 N1 -3.4(7)
W1 N2 C4 C5 177.8(4)
C3 N1 C4 N2 2.1(7)
C3 N1 C4 C5 -179.1(5)
N1 C3 C6 Si1 28.7(7)
W1 C3 C6 Si1 -159.3(3)
C21 Si1 C6 C3 -75.0(6)
C14 Si1 C6 C3 54.7(6)
C7 Si1 C6 C3 169.8(5)
C21 Si1 C7 C12 111.8(5)
C14 Si1 C7 C12 -6.9(6)
C6 Si1 C7 C12 -127.0(5)
C21 Si1 C7 C8 -71.0(5)
C14 Si1 C7 C8 170.3(5)
C6 Si1 C7 C8 50.2(5)
C12 C7 C8 C9 -0.6(9)
Si1 C7 C8 C9 -178.0(5)
C7 C8 C9 C10 1.5(10)
C8 C9 C10 C11 -1.6(10)
C8 C9 C10 C13 178.7(7)
C9 C10 C11 C12 0.9(10)
C13 C10 C11 C12 -179.5(6)
C10 C11 C12 C7 -0.1(10)
C8 C7 C12 C11 -0.1(9)
Si1 C7 C12 C11 177.2(5)
C21 Si1 C14 C19 -8.1(6)
C6 Si1 C14 C19 -140.1(5)
C7 Si1 C14 C19 108.2(5)
C21 Si1 C14 C15 -179.1(5)
C6 Si1 C14 C15 48.9(6)
C7 Si1 C14 C15 -62.8(5)
C19 C14 C15 C16 -0.8(9)
Si1 C14 C15 C16 170.7(5)
C14 C15 C16 C17 -0.9(10)
C15 C16 C17 C18 1.5(11)
C15 C16 C17 C20 -176.7(7)
C16 C17 C18 C19 -0.5(10)
C20 C17 C18 C19 177.7(7)
C15 C14 C19 C18 1.8(9)
Si1 C14 C19 C18 -169.5(5)
C17 C18 C19 C14 -1.1(10)
C14 Si1 C21 C22 -65.3(6)
C6 Si1 C21 C22 66.2(6)
C7 Si1 C21 C22 178.2(5)
C14 Si1 C21 C26 113.1(5)
C6 Si1 C21 C26 -115.4(5)
C7 Si1 C21 C26 -3.4(6)
C26 C21 C22 C23 2.4(10)
Si1 C21 C22 C23 -179.1(6)
C21 C22 C23 C24 -0.7(11)
C22 C23 C24 C25 -1.5(11)
C22 C23 C24 C27 179.7(7)
C23 C24 C25 C26 1.8(10)
C27 C24 C25 C26 -179.4(7)
C24 C25 C26 C21 0.0(10)
C22 C21 C26 C25 -2.1(10)
Si1 C21 C26 C25 179.4(5)
C2 W1 C28 C29 -87.2(4)
C1 W1 C28 C29 -168.6(4)
N2 W1 C28 C29 109.9(4)
C3 W1 C28 C29 -12.6(5)
C32 W1 C28 C29 115.0(5)
C30 W1 C28 C29 37.3(4)
C31 W1 C28 C29 78.6(4)
C2 W1 C28 C32 157.9(4)
C1 W1 C28 C32 76.4(4)
N2 W1 C28 C32 -5.0(6)
C3 W1 C28 C32 -127.6(4)
C29 W1 C28 C32 -115.0(5)
C30 W1 C28 C32 -77.6(4)
C31 W1 C28 C32 -36.3(4)
C2 W1 C28 C33 34.1(6)
C1 W1 C28 C33 -47.3(7)
N2 W1 C28 C33 -128.8(6)
C3 W1 C28 C33 108.7(6)
C29 W1 C28 C33 121.3(8)
C32 W1 C28 C33 -123.7(8)
C30 W1 C28 C33 158.6(7)
C31 W1 C28 C33 -160.1(7)
C32 C28 C29 C30 1.6(7)
C33 C28 C29 C30 173.0(6)
W1 C28 C29 C30 -65.2(4)
C32 C28 C29 C34 -170.6(6)
C33 C28 C29 C34 0.7(10)
W1 C28 C29 C34 122.6(6)
C32 C28 C29 W1 66.8(4)
C33 C28 C29 W1 -121.8(7)
C2 W1 C29 C28 94.0(4)
C1 W1 C29 C28 15.3(5)
N2 W1 C29 C28 -116.3(4)
C3 W1 C29 C28 171.1(4)
C32 W1 C29 C28 -38.1(4)
C30 W1 C29 C28 -116.2(5)
C31 W1 C29 C28 -78.2(4)
C2 W1 C29 C30 -149.7(4)
C1 W1 C29 C30 131.5(4)
N2 W1 C29 C30 -0.1(5)
C3 W1 C29 C30 -72.7(4)
C28 W1 C29 C30 116.2(5)
C32 W1 C29 C30 78.2(4)
C31 W1 C29 C30 38.0(3)
C2 W1 C29 C34 -27.1(7)
C1 W1 C29 C34 -105.9(7)
N2 W1 C29 C34 122.6(6)
C3 W1 C29 C34 49.9(7)
C28 W1 C29 C34 -121.1(8)
C32 W1 C29 C34 -159.2(7)
C30 W1 C29 C34 122.7(8)
C31 W1 C29 C34 160.7(7)
C28 C29 C30 C31 -2.4(7)
C34 C29 C30 C31 169.8(6)
W1 C29 C30 C31 -65.9(4)
C28 C29 C30 C35 -172.7(6)
C34 C29 C30 C35 -0.5(10)
W1 C29 C30 C35 123.8(6)
C28 C29 C30 W1 63.4(4)
C34 C29 C30 W1 -124.3(6)
C2 W1 C30 C29 36.0(4)
C1 W1 C30 C29 -88.8(5)
N2 W1 C30 C29 179.9(3)
C3 W1 C30 C29 110.0(4)
C28 W1 C30 C29 -37.6(3)
C32 W1 C30 C29 -79.5(4)
C31 W1 C30 C29 -114.5(5)
C2 W1 C30 C31 150.4(4)
C1 W1 C30 C31 25.7(6)
N2 W1 C30 C31 -65.6(4)
C3 W1 C30 C31 -135.5(4)
C28 W1 C30 C31 76.8(4)
C29 W1 C30 C31 114.5(5)
C32 W1 C30 C31 35.0(4)
C2 W1 C30 C35 -86.4(7)
C1 W1 C30 C35 148.9(6)
N2 W1 C30 C35 57.6(6)
C3 W1 C30 C35 -12.4(6)
C28 W1 C30 C35 -160.0(7)
C29 W1 C30 C35 -122.4(8)
C32 W1 C30 C35 158.1(7)
C31 W1 C30 C35 123.2(8)
C29 C30 C31 C32 2.4(7)
C35 C30 C31 C32 172.9(6)
W1 C30 C31 C32 -61.0(5)
C29 C30 C31 C36 -177.4(6)
C35 C30 C31 C36 -6.9(10)
W1 C30 C31 C36 119.2(6)
C29 C30 C31 W1 63.4(4)
C35 C30 C31 W1 -126.1(6)
C2 W1 C31 C32 65.7(6)
C1 W1 C31 C32 -45.7(4)
N2 W1 C31 C32 -123.1(4)
C3 W1 C31 C32 168.6(4)
C28 W1 C31 C32 38.0(4)
C29 W1 C31 C32 80.6(4)
C30 W1 C31 C32 119.1(5)
C2 W1 C31 C30 -53.4(6)
C1 W1 C31 C30 -164.8(4)
N2 W1 C31 C30 117.8(4)
C3 W1 C31 C30 49.5(4)
C28 W1 C31 C30 -81.1(4)
C29 W1 C31 C30 -38.5(4)
C32 W1 C31 C30 -119.1(5)
C2 W1 C31 C36 -172.3(6)
C1 W1 C31 C36 76.3(6)
N2 W1 C31 C36 -1.2(6)
C3 W1 C31 C36 -69.4(6)
C28 W1 C31 C36 160.0(7)
C29 W1 C31 C36 -157.5(7)
C32 W1 C31 C36 122.0(7)
C30 W1 C31 C36 -118.9(7)
C30 C31 C32 C28 -1.4(7)
C36 C31 C32 C28 178.4(6)
W1 C31 C32 C28 -62.3(4)
C30 C31 C32 C37 -175.1(6)
C36 C31 C32 C37 4.7(11)
W1 C31 C32 C37 124.1(7)
C30 C31 C32 W1 60.8(4)
C36 C31 C32 W1 -119.4(7)
C29 C28 C32 C31 -0.1(7)
C33 C28 C32 C31 -171.4(6)
W1 C28 C32 C31 65.6(5)
C29 C28 C32 C37 173.5(6)
C33 C28 C32 C37 2.2(11)
W1 C28 C32 C37 -120.8(7)
C29 C28 C32 W1 -65.7(4)
C33 C28 C32 W1 123.1(7)
C2 W1 C32 C31 -143.8(4)
C1 W1 C32 C31 138.8(4)
N2 W1 C32 C31 60.6(4)
C3 W1 C32 C31 -18.9(6)
C28 W1 C32 C31 -116.2(5)
C29 W1 C32 C31 -77.9(4)
C30 W1 C32 C31 -36.1(4)
C2 W1 C32 C28 -27.6(5)
C1 W1 C32 C28 -105.0(4)
N2 W1 C32 C28 176.8(4)
C3 W1 C32 C28 97.3(5)
C29 W1 C32 C28 38.3(4)
C30 W1 C32 C28 80.1(4)
C31 W1 C32 C28 116.2(5)
C2 W1 C32 C37 93.1(7)
C1 W1 C32 C37 15.7(6)
N2 W1 C32 C37 -62.5(6)
C3 W1 C32 C37 -142.0(6)
C28 W1 C32 C37 120.7(8)
C29 W1 C32 C37 159.0(7)
C30 W1 C32 C37 -159.2(7)
C31 W1 C32 C37 -123.1(8)
